data_2000807
loop_
_publ_author_name
'Kang, H. Y.'
'Wang, S. L.'
'Lii, K. H.'

_publ_section_title
;
 Hydrothermal synthesis and structures of two layered dioxovanadium(V)
 phosphates <i>A</i>(VO~2~)PO~4~ (<i>A</i> = Ba, Sr)
;
_journal_issue 6
_journal_name_full 'Acta Crystallographica Section C'
_journal_page_first 975
_journal_page_last 978
_journal_paper_doi 10.1107/S0108270191014038
_journal_volume 48
_journal_year 1992
_chemical_formula_moiety 'Sr1,O6 P1 V1'
_chemical_formula_sum 'O6 P Sr V'
_chemical_formula_weight 265.536
_symmetry_cell_setting monoclinic
_symmetry_space_group_name_Hall '-P 2ybc'
_symmetry_space_group_name_H-M 'P 1 21/c 1'
_cell_angle_alpha 90
_cell_angle_beta 90.60(2)
_cell_angle_gamma 90
_cell_formula_units_Z 4
_cell_length_a 5.4300(10)
_cell_length_b 9.846(2)
_cell_length_c 8.517(2)
_cell_volume 455.33(16)
_diffrn_radiation_type Mo
_diffrn_radiation_wavelength 0.71073
_exptl_absorpt_coefficient_mu 13.645
_exptl_crystal_density_diffrn 3.873
_exptl_crystal_F_000 496
_cod_data_source_file br0009.cif
_cod_data_source_block br0009b
_cod_original_cell_volume 455.3(2)
_cod_original_formula_sum 'O6 P1 Sr1 V1'
_cod_database_code 2000807

loop_
_atom_site_label
_atom_site_fract_x
_atom_site_fract_y
_atom_site_fract_z
_atom_site_U_iso_or_equiv
Sr .83958(8) .68435(4) .07688(5) .650(10)
V .66480(10) .08865(8) .08928(9) .39(2)
P .6674(2) .38820(10) .21660(10) .43(3)
O(1) .7451(6) .1646(3) -.1173(4) .70(10)
O(2) .9237(6) .1280(3) .1722(4) .80(10)
O(3) 1.3051(6) .0735(3) -.0306(4) .67(9)
O(4) .8880(7) .4159(4) .1158(4) 1.10(10)
O(5) 1.5279(6) .5264(3) .2287(4) .67(9)
O(6) .4942(6) .2789(3) .1451(4) .74(9)
